data_7062422
loop_
_publ_author_name
'Bandopadhyay, Nilaj'
'Paramanik, Krishnendu'
'Sarkar, Gayetri'
'Chatterjee, Souvik'
'Roy, Suvojit'
'Panda, Subhra Jyoti'
'Purohit, Chandra Shekhar'
'Biswas, Bhaskar'
'Das, Hari Sankar'

_publ_section_title
;
 Catalytic fate of structurally characterized manganese(iii)--salen
 complexes towards efficient transformation of primary amides to amines or
 nitriles using hydrosilane
;
_journal_issue 19
_journal_name_full 'New Journal of Chemistry'
_journal_page_first 9414
_journal_page_last 9420
_journal_paper_doi 10.1039/D3NJ01183F
_journal_volume 47
_journal_year 2023
_chemical_formula_moiety 'C16 H16 Mn N2 O3, Cl O4, H2 O'
_chemical_formula_sum 'C16 H18 Cl Mn N2 O8'
_chemical_formula_weight 456.71
_space_group_crystal_system monoclinic
_space_group_IT_number 14
_space_group_name_Hall '-P 2yn'
_space_group_name_H-M_alt 'P 1 21/n 1'
_atom_sites_solution_hydrogens mixed
_atom_sites_solution_primary dual
_audit_creation_date 2021-12-23
_audit_creation_method
;
Olex2 1.2
(compiled 2018.05.29 svn.r3508 for OlexSys, GUI svn.r5506)
;
_audit_update_record
;
2023-02-17 deposited with the CCDC.	2023-04-11 downloaded from the CCDC.
;
_cell_angle_alpha 90
_cell_angle_beta 94.88(2)
_cell_angle_gamma 90
_cell_formula_units_Z 4
_cell_length_a 7.2081(14)
_cell_length_b 13.4249(19)
_cell_length_c 19.416(5)
_cell_measurement_reflns_used 2171
_cell_measurement_temperature 298.0(2)
_cell_measurement_theta_max 32.1410
_cell_measurement_theta_min 2.6410
_cell_volume 1872.0(7)
_computing_cell_refinement 'CrysAlisPro 1.171.39.7f (Rigaku OD, 2015)'
_computing_data_collection 'CrysAlisPro 1.171.39.7f (Rigaku OD, 2015)'
_computing_data_reduction 'CrysAlisPro 1.171.39.7f (Rigaku OD, 2015)'
_computing_molecular_graphics 'Olex2 (Dolomanov et al., 2009)'
_computing_publication_material 'Olex2 (Dolomanov et al., 2009)'
_computing_structure_refinement 'ShelXL (Sheldrick, 2015)'
_computing_structure_solution 'ShelXT (Sheldrick, 2015)'
_diffrn_ambient_temperature 298.0(2)
_diffrn_detector 'CCD plate'
_diffrn_measured_fraction_theta_full 0.998
_diffrn_measured_fraction_theta_max 0.998
_diffrn_measurement_details
;
List of Runs (angles in degrees, time in seconds):

  # Type    Start    End  Width  t~exp~   \w     \q     \k     \f   Frames
#--------------------------------------------------------------------------
  1  \w    -69.00 118.20   0.30   30.00    --   29.89  54.00 120.00  624
  2  \w    -69.00 118.20   0.30   30.00    --   29.89  54.00-150.00  624
  3  \w    -69.00 118.20   0.30   30.00    --   29.89  54.00 120.00  624
  4  \w    -69.00  66.00   0.30   30.00    --   29.89  54.00 -30.00  450
;
_diffrn_measurement_device 'two-circle diffractometer'
_diffrn_measurement_device_type 'XtaLAB Mini (ROW)'
_diffrn_measurement_method '\w scans'
_diffrn_orient_matrix_type 'CrysAlisPro convention (1999,Acta A55,543-557)'
_diffrn_orient_matrix_UB_11 -0.0169878000
_diffrn_orient_matrix_UB_12 0.0028071000
_diffrn_orient_matrix_UB_13 0.0354157000
_diffrn_orient_matrix_UB_21 0.0971179000
_diffrn_orient_matrix_UB_22 -0.0024728000
_diffrn_orient_matrix_UB_23 0.0093662000
_diffrn_orient_matrix_UB_31 0.0055296000
_diffrn_orient_matrix_UB_32 0.0527045000
_diffrn_orient_matrix_UB_33 -0.0014514000
_diffrn_radiation_monochromator graphite
_diffrn_radiation_probe x-ray
_diffrn_radiation_type MoK\a
_diffrn_radiation_wavelength 0.71073
_diffrn_reflns_av_R_equivalents 0.1344
_diffrn_reflns_av_unetI/netI 0.0692
_diffrn_reflns_Laue_measured_fraction_full 0.998
_diffrn_reflns_Laue_measured_fraction_max 0.998
_diffrn_reflns_limit_h_max 8
_diffrn_reflns_limit_h_min -8
_diffrn_reflns_limit_k_max 15
_diffrn_reflns_limit_k_min -15
_diffrn_reflns_limit_l_max 23
_diffrn_reflns_limit_l_min -23
_diffrn_reflns_number 20292
_diffrn_reflns_point_group_measured_fraction_full 0.998
_diffrn_reflns_point_group_measured_fraction_max 0.998
_diffrn_reflns_theta_full 24.997
_diffrn_reflns_theta_max 24.997
_diffrn_reflns_theta_min 2.595
_diffrn_source 'fine-focus sealed X-ray tube'
_diffrn_source_type 'Enhance (Mo) X-ray Source'
_exptl_absorpt_coefficient_mu 0.896
_exptl_absorpt_correction_type none
_exptl_crystal_colour 'clear reddish red'
_exptl_crystal_colour_lustre clear
_exptl_crystal_colour_modifier reddish
_exptl_crystal_colour_primary red
_exptl_crystal_density_diffrn 1.620
_exptl_crystal_description block
_exptl_crystal_F_000 936
_exptl_crystal_size_max 0.35
_exptl_crystal_size_mid 0.3
_exptl_crystal_size_min 0.25
_refine_diff_density_max 1.932
_refine_diff_density_min -0.444
_refine_diff_density_rms 0.131
_refine_ls_extinction_method none
_refine_ls_goodness_of_fit_ref 1.055
_refine_ls_hydrogen_treatment constr
_refine_ls_matrix_type full
_refine_ls_number_parameters 257
_refine_ls_number_reflns 3284
_refine_ls_number_restraints 0
_refine_ls_restrained_S_all 1.055
_refine_ls_R_factor_all 0.1166
_refine_ls_R_factor_gt 0.0883
_refine_ls_shift/su_max 0.000
_refine_ls_shift/su_mean 0.000
_refine_ls_structure_factor_coef Fsqd
_refine_ls_weighting_details 'w=1/[\s^2^(Fo^2^)+(0.1665P)^2^+0.9184P] where P=(Fo^2^+2Fc^2^)/3'
_refine_ls_weighting_scheme calc
_refine_ls_wR_factor_gt 0.2304
_refine_ls_wR_factor_ref 0.2708
_reflns_Friedel_coverage 0.000
_reflns_number_gt 2264
_reflns_number_total 3284
_reflns_threshold_expression 'I > 2\s(I)'
_cod_data_source_file d3nj01183f2.cif
_cod_data_source_block nb_4_rt
_cod_depositor_comments 'Adding full bibliography for 7062422--7062423.cif.'
_cod_original_cell_volume 1872.0(6)
_cod_database_code 7062422
_shelx_shelxl_version_number 2014/7
_shelx_space_group_comment
;
The symmetry employed for this shelxl refinement is uniquely defined
by the following loop, which should always be used as a source of
symmetry information in preference to the above space-group names.
They are only intended as comments.
;
_reflns_odcompleteness_completeness 99.89
_reflns_odcompleteness_iscentric 1
_reflns_odcompleteness_theta 25.30
_olex2_refinement_description
;
1. Fixed Uiso
 At 1.2 times of:
  All C(H) groups, All C(H,H) groups
 At 1.5 times of:
  All O(H,H) groups
2.a Free rotating group:
 O009(H00Q,H00R)
2.b Rotating group:
 O005(H00A,H00B)
2.c Secondary CH2 refined with riding coordinates:
 C00J(H00C,H00J), C00M(H00M,H00N)
2.d Aromatic/amide H refined with riding coordinates:
 C00D(H00D), C00E(H00E), C00F(H00F), C00G(H00G), C00H(H00H), C00I(H00I),
 C00K(H00K), C00L(H00L), C00N(H00O), C00O(H00P)
;
_olex2_submission_special_instructions 'No special instructions were received'
_oxdiff_exptl_absorpt_empirical_details
;
Empirical correction (ABSPACK) includes:
;
_oxdiff_exptl_absorpt_empirical_full_max 1.390
_oxdiff_exptl_absorpt_empirical_full_min 0.729

loop_
_space_group_symop_operation_xyz
'x, y, z'
'-x+1/2, y+1/2, -z+1/2'
'-x, -y, -z'
'x-1/2, -y-1/2, z-1/2'

loop_
_atom_site_label
_atom_site_type_symbol
_atom_site_fract_x
_atom_site_fract_y
_atom_site_fract_z
_atom_site_U_iso_or_equiv
_atom_site_adp_type
_atom_site_occupancy
_atom_site_site_symmetry_order
_atom_site_calc_flag
_atom_site_refinement_flags_posn
_atom_site_refinement_flags_adp
_atom_site_refinement_flags_occupancy
_atom_site_disorder_assembly
_atom_site_disorder_group
Mn01 Mn 0.18852(12) 0.50518(6) 0.55709(4) 0.0481(4) Uani 1 1 d . . . . .
Cl00 Cl 0.6604(3) 0.59580(13) 0.79348(9) 0.0747(6) Uani 1 1 d . . . . .
O003 O 0.1387(6) 0.4384(3) 0.47178(19) 0.0503(10) Uani 1 1 d . . . . .
O004 O 0.2876(6) 0.6188(3) 0.5177(2) 0.0517(10) Uani 1 1 d . . . . .
O005 O 0.4647(6) 0.4364(3) 0.5798(2) 0.0639(11) Uani 1 1 d . . . . .
H00A H 0.5068 0.4118 0.5421 0.096 Uiso 1 1 d GR . . . .
H00B H 0.4575 0.3835 0.6062 0.096 Uiso 1 1 d GR . . . .
N006 N 0.0788(7) 0.3940(3) 0.6057(2) 0.0504(11) Uani 1 1 d . . . . .
N007 N 0.1886(7) 0.5699(3) 0.6481(2) 0.0529(12) Uani 1 1 d . . . . .
C008 C 0.1597(8) 0.3395(4) 0.4652(3) 0.0506(13) Uani 1 1 d . . . . .
O009 O 0.5187(11) 0.3290(5) 0.7011(3) 0.1066(19) Uani 1 1 d . . . . .
H00Q H 0.4755 0.2795 0.6775 0.160 Uiso 1 1 d G . . . .
H00R H 0.5211 0.3096 0.7428 0.160 Uiso 1 1 d G . . . .
C00A C 0.3024(8) 0.7115(4) 0.5429(3) 0.0520(14) Uani 1 1 d . . . . .
C00B C 0.1238(8) 0.2709(4) 0.5183(3) 0.0519(14) Uani 1 1 d . . . . .
C00C C 0.2709(8) 0.7366(5) 0.6115(3) 0.0583(15) Uani 1 1 d . . . . .
C00D C 0.0670(8) 0.3033(4) 0.5837(3) 0.0563(15) Uani 1 1 d . . . . .
H00D H 0.0184 0.2558 0.6121 0.068 Uiso 1 1 calc R . . . .
C00E C 0.3507(8) 0.7874(5) 0.4981(4) 0.0601(16) Uani 1 1 d . . . . .
H00E H 0.3757 0.7723 0.4531 0.072 Uiso 1 1 calc R . . . .
C00F C 0.2158(9) 0.6635(5) 0.6597(3) 0.0606(16) Uani 1 1 d . . . . .
H00F H 0.1979 0.6860 0.7040 0.073 Uiso 1 1 calc R . . . .
C00G C 0.2177(8) 0.3020(5) 0.4035(3) 0.0577(15) Uani 1 1 d . . . . .
H00G H 0.2524 0.3461 0.3699 0.069 Uiso 1 1 calc R . . . .
C00H C 0.1289(9) 0.1676(4) 0.5046(4) 0.0665(18) Uani 1 1 d . . . . .
H00H H 0.0981 0.1226 0.5381 0.080 Uiso 1 1 calc R . . . .
C00I C 0.2246(9) 0.2011(5) 0.3914(4) 0.0664(18) Uani 1 1 d . . . . .
H00I H 0.2599 0.1778 0.3493 0.080 Uiso 1 1 calc R . . . .
C00J C 0.1389(10) 0.5010(5) 0.7046(3) 0.0643(17) Uani 1 1 d . . . . .
H00C H 0.2496 0.4686 0.7259 0.077 Uiso 1 1 calc R . . . .
H00J H 0.0802 0.5377 0.7399 0.077 Uiso 1 1 calc R . . . .
C00K C 0.3610(10) 0.8859(5) 0.5214(5) 0.0751(19) Uani 1 1 d . . . . .
H00K H 0.3886 0.9363 0.4910 0.090 Uiso 1 1 calc R . . . .
C00L C 0.1786(9) 0.1331(5) 0.4422(4) 0.0687(18) Uani 1 1 d . . . . .
H00L H 0.1818 0.0650 0.4337 0.082 Uiso 1 1 calc R . . . .
C00M C 0.0067(9) 0.4253(5) 0.6715(3) 0.0648(17) Uani 1 1 d . . . . .
H00M H -0.0017 0.3683 0.7018 0.078 Uiso 1 1 calc R . . . .
H00N H -0.1165 0.4540 0.6627 0.078 Uiso 1 1 calc R . . . .
C00N C 0.2843(10) 0.8370(5) 0.6323(4) 0.075(2) Uani 1 1 d . . . . .
H00O H 0.2608 0.8540 0.6772 0.090 Uiso 1 1 calc R . . . .
C00O C 0.3310(11) 0.9093(5) 0.5882(5) 0.083(2) Uani 1 1 d . . . . .
H00P H 0.3427 0.9750 0.6033 0.100 Uiso 1 1 calc R . . . .
O00P O 0.6673(14) 0.5178(6) 0.7475(5) 0.164(4) Uani 1 1 d . . . . .
O00Q O 0.6222(17) 0.6857(7) 0.7598(5) 0.182(4) Uani 1 1 d . . . . .
O00R O 0.5186(17) 0.5795(7) 0.8357(5) 0.195(5) Uani 1 1 d . . . . .
O1 O 0.8233(18) 0.6073(11) 0.8299(8) 0.254(7) Uani 1 1 d . . . . .

loop_
_atom_site_aniso_label
_atom_site_aniso_U_11
_atom_site_aniso_U_22
_atom_site_aniso_U_33
_atom_site_aniso_U_23
_atom_site_aniso_U_13
_atom_site_aniso_U_12
Mn01 0.0579(6) 0.0385(6) 0.0491(6) 0.0016(3) 0.0114(4) -0.0012(4)
Cl00 0.0948(13) 0.0620(10) 0.0695(11) -0.0065(8) 0.0196(9) 0.0035(9)
O003 0.068(3) 0.0354(19) 0.048(2) -0.0022(16) 0.0098(17) 0.0024(17)
O004 0.062(2) 0.038(2) 0.056(2) 0.0037(17) 0.0123(18) -0.0036(17)
O005 0.067(3) 0.060(3) 0.067(3) 0.007(2) 0.017(2) 0.012(2)
N006 0.056(3) 0.047(3) 0.050(3) 0.010(2) 0.014(2) 0.005(2)
N007 0.061(3) 0.045(3) 0.054(3) -0.001(2) 0.013(2) 0.000(2)
C008 0.052(3) 0.045(3) 0.055(3) 0.002(2) 0.008(3) 0.002(3)
O009 0.124(5) 0.105(5) 0.089(4) 0.020(3) 0.004(4) 0.019(4)
C00A 0.044(3) 0.043(3) 0.069(4) -0.003(3) 0.003(3) 0.002(2)
C00B 0.045(3) 0.042(3) 0.070(4) 0.005(3) 0.012(3) 0.003(2)
C00C 0.045(3) 0.050(3) 0.079(4) -0.007(3) 0.006(3) -0.001(3)
C00D 0.059(4) 0.046(3) 0.064(4) 0.016(3) 0.007(3) 0.006(3)
C00E 0.053(3) 0.051(3) 0.075(4) 0.008(3) 0.003(3) -0.004(3)
C00F 0.065(4) 0.065(4) 0.053(3) -0.018(3) 0.009(3) 0.001(3)
C00G 0.054(3) 0.049(3) 0.070(4) -0.009(3) 0.006(3) 0.001(3)
C00H 0.071(4) 0.036(3) 0.091(5) 0.010(3) -0.001(4) 0.001(3)
C00I 0.063(4) 0.060(4) 0.076(4) -0.022(3) -0.001(3) 0.016(3)
C00J 0.070(4) 0.072(4) 0.052(4) 0.007(3) 0.015(3) 0.004(3)
C00K 0.064(4) 0.049(4) 0.112(6) 0.004(4) 0.001(4) -0.005(3)
C00L 0.064(4) 0.045(3) 0.096(5) -0.018(3) -0.001(3) 0.007(3)
C00M 0.070(4) 0.063(4) 0.064(4) 0.010(3) 0.026(3) 0.003(3)
C00N 0.071(4) 0.060(4) 0.094(5) -0.024(4) 0.006(4) -0.007(3)
C00O 0.078(5) 0.043(4) 0.129(7) -0.010(4) 0.013(5) -0.002(3)
O00P 0.176(9) 0.130(6) 0.198(8) -0.093(6) 0.087(7) -0.024(5)
O00Q 0.286(14) 0.112(6) 0.150(7) 0.032(6) 0.040(8) 0.038(7)
O00R 0.283(14) 0.138(7) 0.188(9) -0.011(6) 0.159(10) -0.006(8)
O1 0.187(11) 0.262(13) 0.288(13) -0.090(12) -0.132(11) 0.057(10)

loop_
_atom_type_symbol
_atom_type_description
_atom_type_scat_dispersion_real
_atom_type_scat_dispersion_imag
_atom_type_scat_source
C C 0.0033 0.0016 'International Tables Vol C Tables 4.2.6.8 and 6.1.1.4'
H H 0.0000 0.0000 'International Tables Vol C Tables 4.2.6.8 and 6.1.1.4'
Cl Cl 0.1484 0.1585 'International Tables Vol C Tables 4.2.6.8 and 6.1.1.4'
Mn Mn 0.3368 0.7283 'International Tables Vol C Tables 4.2.6.8 and 6.1.1.4'
N N 0.0061 0.0033 'International Tables Vol C Tables 4.2.6.8 and 6.1.1.4'
O O 0.0106 0.0060 'International Tables Vol C Tables 4.2.6.8 and 6.1.1.4'

loop_
_geom_angle_atom_site_label_1
_geom_angle_atom_site_label_2
_geom_angle_atom_site_label_3
_geom_angle
_geom_angle_site_symmetry_1
_geom_angle_site_symmetry_3
_geom_angle_publ_flag
O003 Mn01 O003 80.90(15) . 3_566 ?
O003 Mn01 O005 94.44(17) . . ?
O003 Mn01 N006 90.35(18) . . ?
O003 Mn01 N007 168.78(19) . . ?
O004 Mn01 O003 92.68(15) . 3_566 ?
O004 Mn01 O003 94.51(16) . . ?
O004 Mn01 O005 93.05(17) . . ?
O004 Mn01 N006 174.63(17) . . ?
O004 Mn01 N007 92.08(18) . . ?
O005 Mn01 O003 172.88(14) . 3_566 ?
N006 Mn01 O003 85.83(16) . 3_566 ?
N006 Mn01 O005 88.84(18) . . ?
N006 Mn01 N007 82.76(19) . . ?
N007 Mn01 O003 89.75(17) . 3_566 ?
N007 Mn01 O005 94.26(19) . . ?
O00P Cl00 O00Q 111.9(6) . . ?
O00P Cl00 O00R 109.4(6) . . ?
O00R Cl00 O00Q 106.8(7) . . ?
O1 Cl00 O00P 110.7(8) . . ?
O1 Cl00 O00Q 106.3(9) . . ?
O1 Cl00 O00R 111.6(10) . . ?
Mn01 O003 Mn01 99.10(15) . 3_566 ?
C008 O003 Mn01 122.5(3) . . ?
C008 O003 Mn01 113.0(3) . 3_566 ?
C00A O004 Mn01 128.9(4) . . ?
Mn01 O005 H00A 111.1 . . ?
Mn01 O005 H00B 110.9 . . ?
H00A O005 H00B 102.8 . . ?
C00D N006 Mn01 125.1(4) . . ?
C00D N006 C00M 122.4(5) . . ?
C00M N006 Mn01 112.5(4) . . ?
C00F N007 Mn01 125.2(4) . . ?
C00F N007 C00J 121.0(5) . . ?
C00J N007 Mn01 113.7(4) . . ?
O003 C008 C00B 122.8(5) . . ?
O003 C008 C00G 118.9(5) . . ?
C00G C008 C00B 118.3(5) . . ?
H00Q O009 H00R 104.5 . . ?
O004 C00A C00C 123.6(5) . . ?
O004 C00A C00E 117.8(5) . . ?
C00E C00A C00C 118.6(6) . . ?
C008 C00B C00D 121.9(5) . . ?
C00H C00B C008 119.4(6) . . ?
C00H C00B C00D 118.6(6) . . ?
C00A C00C C00F 121.9(5) . . ?
C00N C00C C00A 119.2(6) . . ?
C00N C00C C00F 118.8(6) . . ?
N006 C00D C00B 124.3(5) . . ?
N006 C00D H00D 117.9 . . ?
C00B C00D H00D 117.9 . . ?
C00A C00E H00E 120.1 . . ?
C00K C00E C00A 119.9(7) . . ?
C00K C00E H00E 120.1 . . ?
N007 C00F C00C 126.8(6) . . ?
N007 C00F H00F 116.6 . . ?
C00C C00F H00F 116.6 . . ?
C008 C00G H00G 119.4 . . ?
C00I C00G C008 121.3(6) . . ?
C00I C00G H00G 119.4 . . ?
C00B C00H H00H 119.7 . . ?
C00L C00H C00B 120.7(6) . . ?
C00L C00H H00H 119.7 . . ?
C00G C00I H00I 119.8 . . ?
C00G C00I C00L 120.3(6) . . ?
C00L C00I H00I 119.8 . . ?
N007 C00J H00C 110.4 . . ?
N007 C00J H00J 110.4 . . ?
H00C C00J H00J 108.6 . . ?
C00M C00J N007 106.7(5) . . ?
C00M C00J H00C 110.4 . . ?
C00M C00J H00J 110.4 . . ?
C00E C00K H00K 119.5 . . ?
C00O C00K C00E 121.0(7) . . ?
C00O C00K H00K 119.5 . . ?
C00H C00L C00I 119.7(6) . . ?
C00H C00L H00L 120.1 . . ?
C00I C00L H00L 120.1 . . ?
N006 C00M C00J 107.8(5) . . ?
N006 C00M H00M 110.1 . . ?
N006 C00M H00N 110.1 . . ?
C00J C00M H00M 110.1 . . ?
C00J C00M H00N 110.1 . . ?
H00M C00M H00N 108.5 . . ?
C00C C00N H00O 119.4 . . ?
C00O C00N C00C 121.2(7) . . ?
C00O C00N H00O 119.4 . . ?
C00K C00O H00P 119.9 . . ?
C00N C00O C00K 120.1(7) . . ?
C00N C00O H00P 119.9 . . ?

loop_
_geom_bond_atom_site_label_1
_geom_bond_atom_site_label_2
_geom_bond_distance
_geom_bond_site_symmetry_2
_geom_bond_publ_flag
Mn01 O003 2.495(4) 3_566 ?
Mn01 O003 1.891(4) . ?
Mn01 O004 1.875(4) . ?
Mn01 O005 2.205(4) . ?
Mn01 N006 1.968(5) . ?
Mn01 N007 1.970(5) . ?
Cl00 O00P 1.380(7) . ?
Cl00 O00Q 1.389(8) . ?
Cl00 O00R 1.381(8) . ?
Cl00 O1 1.327(10) . ?
O003 Mn01 2.495(4) 3_566 ?
O003 C008 1.343(7) . ?
O004 C00A 1.338(7) . ?
O005 H00A 0.8806 . ?
O005 H00B 0.8801 . ?
N006 C00D 1.291(8) . ?
N006 C00M 1.481(7) . ?
N007 C00F 1.288(8) . ?
N007 C00J 1.502(8) . ?
C008 C00B 1.422(8) . ?
C008 C00G 1.396(8) . ?
O009 H00Q 0.8499 . ?
O009 H00R 0.8500 . ?
C00A C00C 1.411(9) . ?
C00A C00E 1.402(8) . ?
C00B C00D 1.435(9) . ?
C00B C00H 1.413(8) . ?
C00C C00F 1.436(9) . ?
C00C C00N 1.409(9) . ?
C00D H00D 0.9300 . ?
C00E H00E 0.9300 . ?
C00E C00K 1.396(9) . ?
C00F H00F 0.9300 . ?
C00G H00G 0.9300 . ?
C00G C00I 1.377(9) . ?
C00H H00H 0.9300 . ?
C00H C00L 1.372(10) . ?
C00I H00I 0.9300 . ?
C00I C00L 1.405(10) . ?
C00J H00C 0.9700 . ?
C00J H00J 0.9700 . ?
C00J C00M 1.500(9) . ?
C00K H00K 0.9300 . ?
C00K C00O 1.370(11) . ?
C00L H00L 0.9300 . ?
C00M H00M 0.9700 . ?
C00M H00N 0.9700 . ?
C00N H00O 0.9300 . ?
C00N C00O 1.357(11) . ?
C00O H00P 0.9300 . ?
